data_2229207
loop_
_publ_author_name
'Guo, Mengjie'
'Ru, Jing'
'Zhang, Rufen'

_publ_section_title
;
 <i>catena</i>-Poly[[trimethyltin(IV)]-\m-phenylseleninato-\k^2^<i>O</i>:<i>O</i>']
;
_journal_coeditor_code RZ2544
_journal_issue 2
_journal_name_full 'Acta Crystallographica Section E'
_journal_page_first m152
_journal_paper_doi 10.1107/S1600536810054243
_journal_volume 67
_journal_year 2011
_chemical_formula_iupac '[Sn (C H3)3 (C6 H5 O2 Se)]'
_chemical_formula_moiety 'C9 H14 O2 Se Sn'
_chemical_formula_sum 'C9 H14 O2 Se Sn'
_chemical_formula_weight 351.85
_chemical_name_systematic
;
<i>catena</i>-Poly[[trimethyltin(IV)]-\m-phenylseleninato-
\k^2^<i>O</i>:<i>O</i>']
;
_space_group_IT_number 61
_symmetry_cell_setting orthorhombic
_symmetry_space_group_name_Hall '-P 2ac 2ab'
_symmetry_space_group_name_H-M 'P b c a'
_atom_sites_solution_hydrogens geom
_atom_sites_solution_primary direct
_atom_sites_solution_secondary difmap
_audit_creation_method SHELXL-97
_cell_angle_alpha 90.00
_cell_angle_beta 90.00
_cell_angle_gamma 90.00
_cell_formula_units_Z 8
_cell_length_a 13.0352(12)
_cell_length_b 10.0882(13)
_cell_length_c 18.709(2)
_cell_measurement_reflns_used 3552
_cell_measurement_temperature 298(2)
_cell_measurement_theta_max 26.426
_cell_measurement_theta_min 2.679
_cell_volume 2460.3(5)
_computing_cell_refinement 'SAINT (Siemens, 1996)'
_computing_data_collection 'SMART (Siemens, 1996)'
_computing_data_reduction 'SAINT (Siemens, 1996)'
_computing_molecular_graphics 'SHELXTL (Sheldrick, 2008)'
_computing_publication_material 'SHELXTL (Sheldrick, 2008)'
_computing_structure_refinement 'SHELXL97 (Sheldrick, 2008)'
_computing_structure_solution 'SHELXS97 (Sheldrick, 2008)'
_diffrn_ambient_temperature 298(2)
_diffrn_measured_fraction_theta_full 0.998
_diffrn_measured_fraction_theta_max 0.998
_diffrn_measurement_device_type 'Bruker SMART 1000 CCD area-detector'
_diffrn_measurement_method 'phi and omega scans'
_diffrn_radiation_monochromator graphite
_diffrn_radiation_source 'fine-focus sealed tube'
_diffrn_radiation_type MoK\a
_diffrn_radiation_wavelength 0.71073
_diffrn_reflns_av_R_equivalents 0.0484
_diffrn_reflns_av_sigmaI/netI 0.0366
_diffrn_reflns_limit_h_max 15
_diffrn_reflns_limit_h_min -8
_diffrn_reflns_limit_k_max 11
_diffrn_reflns_limit_k_min -12
_diffrn_reflns_limit_l_max 22
_diffrn_reflns_limit_l_min -22
_diffrn_reflns_number 9382
_diffrn_reflns_theta_full 25.02
_diffrn_reflns_theta_max 25.02
_diffrn_reflns_theta_min 2.18
_exptl_absorpt_coefficient_mu 5.007
_exptl_absorpt_correction_T_max 0.3246
_exptl_absorpt_correction_T_min 0.2276
_exptl_absorpt_correction_type multi-scan
_exptl_absorpt_process_details '(SADABS; Sheldrick, 1996)'
_exptl_crystal_colour colourless
_exptl_crystal_density_diffrn 1.900
_exptl_crystal_density_method 'not measured'
_exptl_crystal_description block
_exptl_crystal_F_000 1344
_exptl_crystal_size_max 0.42
_exptl_crystal_size_mid 0.33
_exptl_crystal_size_min 0.29
_refine_diff_density_max 0.394
_refine_diff_density_min -0.449
_refine_ls_extinction_method none
_refine_ls_goodness_of_fit_ref 1.064
_refine_ls_hydrogen_treatment constr
_refine_ls_matrix_type full
_refine_ls_number_parameters 118
_refine_ls_number_reflns 2164
_refine_ls_number_restraints 0
_refine_ls_restrained_S_all 1.064
_refine_ls_R_factor_all 0.0439
_refine_ls_R_factor_gt 0.0280
_refine_ls_shift/su_max 0.001
_refine_ls_shift/su_mean 0.000
_refine_ls_structure_factor_coef Fsqd
_refine_ls_weighting_details 'calc w=1/[\s^2^(Fo^2^)+(0.0321P)^2^+0.1006P] where P=(Fo^2^+2Fc^2^)/3'
_refine_ls_weighting_scheme calc
_refine_ls_wR_factor_gt 0.0626
_refine_ls_wR_factor_ref 0.0689
_reflns_number_gt 1681
_reflns_number_total 2164
_reflns_threshold_expression I>2sigma(I)
_cod_data_source_file rz2544.cif
_cod_data_source_block I
_cod_database_code 2229207
_cod_database_fobs_code 2229207

loop_
_symmetry_equiv_pos_as_xyz
'x, y, z'
'-x+1/2, -y, z+1/2'
'-x, y+1/2, -z+1/2'
'x+1/2, -y+1/2, -z'
'-x, -y, -z'
'x-1/2, y, -z-1/2'
'x, -y-1/2, z-1/2'
'-x-1/2, y-1/2, z'

loop_
_atom_site_type_symbol
_atom_site_label
_atom_site_fract_x
_atom_site_fract_y
_atom_site_fract_z
_atom_site_U_iso_or_equiv
_atom_site_adp_type
_atom_site_calc_flag
_atom_site_refinement_flags
_atom_site_occupancy
_atom_site_disorder_assembly
_atom_site_disorder_group
Sn Sn1 -0.06314(2) 0.18100(3) 0.263140(17) 0.03827(12) Uani d . 1 . .
Se Se1 -0.03615(4) 0.46755(5) 0.37539(2) 0.03951(15) Uani d . 1 . .
O O1 -0.1012(2) 0.3364(3) 0.34469(17) 0.0485(8) Uani d . 1 . .
O O2 0.0495(3) 0.5076(3) 0.31255(19) 0.0568(9) Uani d . 1 . .
C C1 0.0573(4) 0.3775(5) 0.4398(2) 0.0401(11) Uani d . 1 . .
C C2 0.0239(5) 0.2699(6) 0.4774(3) 0.0612(15) Uani d . 1 . .
H H2 -0.0433 0.2404 0.4724 0.073 Uiso calc R 1 . .
C C3 0.0902(6) 0.2054(6) 0.5228(3) 0.078(2) Uani d . 1 . .
H H3 0.0680 0.1315 0.5482 0.094 Uiso calc R 1 . .
C C4 0.1899(6) 0.2502(7) 0.5309(3) 0.075(2) Uani d . 1 . .
H H4 0.2345 0.2070 0.5619 0.090 Uiso calc R 1 . .
C C5 0.2223(5) 0.3571(7) 0.4933(3) 0.0740(18) Uani d . 1 . .
H H5 0.2893 0.3873 0.4986 0.089 Uiso calc R 1 . .
C C6 0.1567(4) 0.4208(6) 0.4477(3) 0.0552(14) Uani d . 1 . .
H H6 0.1795 0.4937 0.4218 0.066 Uiso calc R 1 . .
C C7 -0.1262(5) 0.2998(5) 0.1810(3) 0.0647(16) Uani d . 1 . .
H H7A -0.1806 0.3532 0.2002 0.097 Uiso calc R 1 . .
H H7B -0.1528 0.2438 0.1439 0.097 Uiso calc R 1 . .
H H7C -0.0738 0.3562 0.1616 0.097 Uiso calc R 1 . .
C C8 0.0976(4) 0.1852(6) 0.2800(3) 0.0678(17) Uani d . 1 . .
H H8A 0.1295 0.1162 0.2525 0.102 Uiso calc R 1 . .
H H8B 0.1119 0.1716 0.3298 0.102 Uiso calc R 1 . .
H H8C 0.1243 0.2696 0.2654 0.102 Uiso calc R 1 . .
C C9 -0.1570(4) 0.0505(5) 0.3233(3) 0.0614(15) Uani d . 1 . .
H H9A -0.1983 0.1008 0.3560 0.092 Uiso calc R 1 . .
H H9B -0.1144 -0.0100 0.3496 0.092 Uiso calc R 1 . .
H H9C -0.2007 0.0016 0.2916 0.092 Uiso calc R 1 . .

loop_
_atom_site_aniso_label
_atom_site_aniso_U_11
_atom_site_aniso_U_22
_atom_site_aniso_U_33
_atom_site_aniso_U_12
_atom_site_aniso_U_13
_atom_site_aniso_U_23
Sn1 0.03808(19) 0.0389(2) 0.0379(2) -0.00017(15) -0.00099(14) -0.00287(15)
Se1 0.0485(3) 0.0345(3) 0.0356(3) 0.0079(2) -0.0021(2) -0.0026(2)
O1 0.0439(18) 0.050(2) 0.052(2) 0.0053(16) -0.0044(16) -0.0186(16)
O2 0.068(2) 0.048(2) 0.054(2) 0.0072(17) 0.0061(19) 0.0209(17)
C1 0.051(3) 0.040(3) 0.029(2) 0.006(2) 0.001(2) 0.000(2)
C2 0.062(4) 0.064(4) 0.058(4) 0.000(3) -0.006(3) 0.013(3)
C3 0.115(6) 0.065(4) 0.056(4) 0.016(4) -0.009(4) 0.025(3)
C4 0.087(5) 0.086(5) 0.052(4) 0.041(4) -0.016(3) -0.003(4)
C5 0.054(4) 0.109(6) 0.059(4) 0.012(3) -0.014(3) -0.004(4)
C6 0.056(3) 0.068(4) 0.042(3) -0.002(3) -0.003(3) 0.002(3)
C7 0.085(4) 0.061(4) 0.048(3) 0.004(3) -0.003(3) 0.009(3)
C8 0.038(3) 0.068(4) 0.097(5) 0.012(3) -0.006(3) -0.028(3)
C9 0.076(4) 0.056(4) 0.052(3) -0.006(3) 0.010(3) 0.004(3)

loop_
_atom_type_symbol
_atom_type_description
_atom_type_scat_dispersion_real
_atom_type_scat_dispersion_imag
_atom_type_scat_source
C C 0.0033 0.0016 'International Tables Vol C Tables 4.2.6.8 and 6.1.1.4'
H H 0.0000 0.0000 'International Tables Vol C Tables 4.2.6.8 and 6.1.1.4'
O O 0.0106 0.0060 'International Tables Vol C Tables 4.2.6.8 and 6.1.1.4'
Se Se -0.0929 2.2259 'International Tables Vol C Tables 4.2.6.8 and 6.1.1.4'
Sn Sn -0.6537 1.4246 'International Tables Vol C Tables 4.2.6.8 and 6.1.1.4'

loop_
_geom_angle_atom_site_label_1
_geom_angle_atom_site_label_2
_geom_angle_atom_site_label_3
_geom_angle_site_symmetry_1
_geom_angle_site_symmetry_3
_geom_angle
_geom_angle_publ_flag
C7 Sn1 C8 . . 118.8(3) ?
C7 Sn1 C9 . . 120.9(2) ?
C8 Sn1 C9 . . 120.2(2) ?
C7 Sn1 O1 . . 90.72(18) ?
C8 Sn1 O1 . . 95.92(17) ?
C9 Sn1 O1 . . 86.86(17) ?
C7 Sn1 O2 . 3_545 90.78(18) ?
C8 Sn1 O2 . 3_545 91.79(18) ?
C9 Sn1 O2 . 3_545 84.11(17) ?
O1 Sn1 O2 . 3_545 170.25(12) ?
O2 Se1 O1 . . 106.75(18) ?
O2 Se1 C1 . . 97.51(18) ?
O1 Se1 C1 . . 99.28(18) ?
Se1 O1 Sn1 . . 132.40(18) ?
Se1 O2 Sn1 . 3 132.94(18) ?
C2 C1 C6 . . 119.9(5) ?
C2 C1 Se1 . . 119.5(4) ?
C6 C1 Se1 . . 120.7(4) ?
C1 C2 C3 . . 119.6(6) ?
C1 C2 H2 . . 120.2 ?
C3 C2 H2 . . 120.2 ?
C2 C3 C4 . . 120.2(6) ?
C2 C3 H3 . . 119.9 ?
C4 C3 H3 . . 119.9 ?
C5 C4 C3 . . 119.7(6) ?
C5 C4 H4 . . 120.1 ?
C3 C4 H4 . . 120.1 ?
C4 C5 C6 . . 120.2(6) ?
C4 C5 H5 . . 119.9 ?
C6 C5 H5 . . 119.9 ?
C5 C6 C1 . . 120.4(6) ?
C5 C6 H6 . . 119.8 ?
C1 C6 H6 . . 119.8 ?
Sn1 C7 H7A . . 109.5 ?
Sn1 C7 H7B . . 109.5 ?
H7A C7 H7B . . 109.5 ?
Sn1 C7 H7C . . 109.5 ?
H7A C7 H7C . . 109.5 ?
H7B C7 H7C . . 109.5 ?
Sn1 C8 H8A . . 109.5 ?
Sn1 C8 H8B . . 109.5 ?
H8A C8 H8B . . 109.5 ?
Sn1 C8 H8C . . 109.5 ?
H8A C8 H8C . . 109.5 ?
H8B C8 H8C . . 109.5 ?
Sn1 C9 H9A . . 109.5 ?
Sn1 C9 H9B . . 109.5 ?
H9A C9 H9B . . 109.5 ?
Sn1 C9 H9C . . 109.5 ?
H9A C9 H9C . . 109.5 ?
H9B C9 H9C . . 109.5 ?

loop_
_geom_bond_atom_site_label_1
_geom_bond_atom_site_label_2
_geom_bond_site_symmetry_2
_geom_bond_distance
_geom_bond_publ_flag
Sn1 C7 . 2.115(5) ?
Sn1 C8 . 2.119(5) ?
Sn1 C9 . 2.121(5) ?
Sn1 O1 . 2.243(3) ?
Sn1 O2 3_545 2.258(3) ?
Se1 O2 . 1.671(3) ?
Se1 O1 . 1.673(3) ?
Se1 C1 . 1.940(5) ?
O2 Sn1 3 2.258(3) ?
C1 C2 . 1.365(7) ?
C1 C6 . 1.375(7) ?
C2 C3 . 1.376(8) ?
C2 H2 . 0.9300 ?
C3 C4 . 1.384(9) ?
C3 H3 . 0.9300 ?
C4 C5 . 1.355(9) ?
C4 H4 . 0.9300 ?
C5 C6 . 1.368(7) ?
C5 H5 . 0.9300 ?
C6 H6 . 0.9300 ?
C7 H7A . 0.9600 ?
C7 H7B . 0.9600 ?
C7 H7C . 0.9600 ?
C8 H8A . 0.9600 ?
C8 H8B . 0.9600 ?
C8 H8C . 0.9600 ?
C9 H9A . 0.9600 ?
C9 H9B . 0.9600 ?
C9 H9C . 0.9600 ?

loop_
_geom_torsion_atom_site_label_1
_geom_torsion_atom_site_label_2
_geom_torsion_atom_site_label_3
_geom_torsion_atom_site_label_4
_geom_torsion_site_symmetry_1
_geom_torsion_site_symmetry_2
_geom_torsion_site_symmetry_3
_geom_torsion_site_symmetry_4
_geom_torsion
_geom_torsion_publ_flag
O2 Se1 O1 Sn1 . . . . 22.8(3) ?
C1 Se1 O1 Sn1 . . . . -78.0(3) ?
C7 Sn1 O1 Se1 . . . . -89.2(3) ?
C8 Sn1 O1 Se1 . . . . 29.8(3) ?
C9 Sn1 O1 Se1 . . . . 149.9(3) ?
O1 Se1 O2 Sn1 . . . 3 110.1(3) ?
C1 Se1 O2 Sn1 . . . 3 -147.8(3) ?
O2 Se1 C1 C2 . . . . -144.7(4) ?
O1 Se1 C1 C2 . . . . -36.2(4) ?
O2 Se1 C1 C6 . . . . 35.1(4) ?
O1 Se1 C1 C6 . . . . 143.5(4) ?
C6 C1 C2 C3 . . . . -0.2(8) ?
Se1 C1 C2 C3 . . . . 179.6(4) ?
C1 C2 C3 C4 . . . . 0.7(9) ?
C2 C3 C4 C5 . . . . -0.6(10) ?
C3 C4 C5 C6 . . . . 0.1(9) ?
C4 C5 C6 C1 . . . . 0.4(8) ?
C2 C1 C6 C5 . . . . -0.4(8) ?
Se1 C1 C6 C5 . . . . 179.8(4) ?
